data_4328105
loop_
_publ_author_name
'Stephen A. DiFranco'
'Nicholas A. Maciulis'
'Richard J. Staples'
'Rami J. Batrice'
'Aaron L. Odom'

_publ_section_title
;
 Evaluation of Donor and Steric Properties of Anionic Ligands on High
 Valent Transition Metals
;
_journal_name_full 'Inorganic Chemistry'
_journal_page_first 1187
_journal_page_last 1200
_journal_paper_doi 10.1021/ic202524r
_journal_volume 51
_journal_year 2012
_chemical_formula_moiety 'C14 H34 Cr N4'
_chemical_formula_sum 'C14 H34 Cr N4'
_chemical_formula_weight 310.45
_space_group_IT_number 14
_symmetry_cell_setting monoclinic
_symmetry_Int_Tables_number 14
_symmetry_space_group_name_Hall '-P 2ybc'
_symmetry_space_group_name_H-M 'P 1 21/c 1'
_atom_sites_solution_hydrogens geom
_atom_sites_solution_primary direct
_atom_sites_solution_secondary difmap
_audit_creation_method SHELXL-97
_cell_angle_alpha 90.00
_cell_angle_beta 106.3400(10)
_cell_angle_gamma 90.00
_cell_formula_units_Z 8
_cell_length_a 17.710(2)
_cell_length_b 15.4028(17)
_cell_length_c 14.0834(16)
_cell_measurement_reflns_used 9956
_cell_measurement_temperature 173(2)
_cell_measurement_theta_max 25.39
_cell_measurement_theta_min 2.40
_cell_volume 3686.5(7)
_computing_cell_refinement 'APEX2 (BRUKER, V2010.11-3, 2010)'
_computing_data_collection 'COSMO (BRUKER, V1.61, 2009)'
_computing_data_reduction 'SAINT (BRUKER, V7.68A, 2010)'
_computing_molecular_graphics 'SHELXTL (Sheldrick, Acta Cryst. A64 2008, 112-122)'
_computing_publication_material 'SHELXTL (Sheldrick, Acta Cryst. A64 2008, 112-122)'
_computing_structure_refinement 'SHELXL (Sheldrick, Acta Cryst. A64 2008, 112-122)'
_computing_structure_solution 'SHELXS (Sheldrick, Acta Cryst. A64 2008, 112-122)'
_diffrn_ambient_temperature 173(2)
_diffrn_detector_area_resol_mean 836.6
_diffrn_measured_fraction_theta_full 0.996
_diffrn_measured_fraction_theta_max 0.996
_diffrn_measurement_device_type 'Bruker APEX-II CCD'
_diffrn_measurement_method '\w,and/f 0.5 deg'
_diffrn_radiation_monochromator graphite
_diffrn_radiation_probe x-ray
_diffrn_radiation_type MoK\a
_diffrn_radiation_wavelength 0.71073
_diffrn_reflns_av_R_equivalents 0.0422
_diffrn_reflns_av_sigmaI/netI 0.0399
_diffrn_reflns_limit_h_max 21
_diffrn_reflns_limit_h_min -21
_diffrn_reflns_limit_k_max 18
_diffrn_reflns_limit_k_min -18
_diffrn_reflns_limit_l_max 16
_diffrn_reflns_limit_l_min -16
_diffrn_reflns_number 26342
_diffrn_reflns_theta_full 25.40
_diffrn_reflns_theta_max 25.40
_diffrn_reflns_theta_min 2.40
_diffrn_source 'fine-focus sealed tube'
_exptl_absorpt_coefficient_mu 0.616
_exptl_absorpt_correction_T_max 0.9409
_exptl_absorpt_correction_T_min 0.7480
_exptl_absorpt_correction_type multi-scan
_exptl_absorpt_process_details SADABS
_exptl_crystal_colour purple
_exptl_crystal_density_diffrn 1.119
_exptl_crystal_description needle
_exptl_crystal_F_000 1360
_exptl_crystal_size_max 0.50
_exptl_crystal_size_mid 0.20
_exptl_crystal_size_min 0.10
_refine_diff_density_max 0.451
_refine_diff_density_min -0.325
_refine_diff_density_rms 0.056
_refine_ls_extinction_method none
_refine_ls_goodness_of_fit_ref 1.024
_refine_ls_hydrogen_treatment constr
_refine_ls_matrix_type full
_refine_ls_number_parameters 661
_refine_ls_number_reflns 6770
_refine_ls_number_restraints 610
_refine_ls_restrained_S_all 1.006
_refine_ls_R_factor_all 0.0627
_refine_ls_R_factor_gt 0.0443
_refine_ls_shift/su_max 0.001
_refine_ls_shift/su_mean 0.000
_refine_ls_structure_factor_coef Fsqd
_refine_ls_weighting_details 'calc w=1/[\s^2^(Fo^2^)+(0.0588P)^2^+2.4500P] where P=(Fo^2^+2Fc^2^)/3'
_refine_ls_weighting_scheme calc
_refine_ls_wR_factor_gt 0.1108
_refine_ls_wR_factor_ref 0.1208
_reflns_number_gt 5214
_reflns_number_total 6770
_reflns_threshold_expression >2sigma(I)
_cod_data_source_file ic202524r_si_003_31.cif
_cod_data_source_block sd27may2011
_cod_original_cell_volume 3686.6(7)
_cod_original_sg_symbol_H-M 'P 21/c'
_cod_database_code 4328105

loop_
_symmetry_equiv_pos_as_xyz
'x, y, z'
'-x, y+1/2, -z+1/2'
'-x, -y, -z'
'x, -y-1/2, z-1/2'

loop_
_atom_site_label
_atom_site_type_symbol
_atom_site_fract_x
_atom_site_fract_y
_atom_site_fract_z
_atom_site_U_iso_or_equiv
_atom_site_adp_type
_atom_site_occupancy
_atom_site_symmetry_multiplicity
_atom_site_calc_flag
_atom_site_refinement_flags
_atom_site_disorder_assembly
_atom_site_disorder_group
Cr1 Cr 0.42800(2) 0.69893(3) 0.06066(3) 0.02250(14) Uani 0.9112(10) 1 d P A 1
Cr2 Cr 0.92089(2) 0.69548(3) 0.51405(5) 0.02220(15) Uani 0.8902(14) 1 d P B 1
N1 N 0.44262(13) 0.69063(15) 0.17365(16) 0.0321(5) Uani 0.9112(10) 1 d P A 1
N2 N 0.3267(4) 0.6601(4) 0.0068(3) 0.0246(8) Uani 0.9112(10) 1 d P A 1
N3 N 0.4446(2) 0.81479(17) 0.0390(3) 0.0215(6) Uani 0.9112(10) 1 d P A 1
N4 N 0.5073(3) 0.6321(4) 0.0371(3) 0.0317(9) Uani 0.9112(10) 1 d P A 1
N5 N 0.91974(13) 0.69354(15) 0.40416(17) 0.0314(5) Uani 0.8902(14) 1 d P B 1
N6 N 0.9390(3) 0.8117(3) 0.5478(5) 0.0226(8) Uani 0.8902(14) 1 d P B 1
N7 N 0.8255(2) 0.6544(4) 0.5185(3) 0.0248(8) Uani 0.8902(14) 1 d P B 1
N8 N 1.0058(2) 0.6268(2) 0.5748(2) 0.0356(8) Uani 0.8902(14) 1 d P B 1
C21 C 0.27497(16) 0.61459(19) 0.0545(2) 0.0333(6) Uani 0.9112(10) 1 d PDU A 1
H21A H 0.2244 0.6029 0.0026 0.040 Uiso 0.9112(10) 1 calc PR A 1
C22 C 0.28976(15) 0.68403(18) -0.09899(19) 0.0301(6) Uani 0.9112(10) 1 d PDU A 1
H22A H 0.3315 0.7139 -0.1222 0.036 Uiso 0.9112(10) 1 calc PR A 1
C31 C 0.46207(17) 0.88599(19) 0.1101(2) 0.0340(6) Uani 0.9112(10) 1 d PDU A 1
H31A H 0.4702 0.9395 0.0740 0.041 Uiso 0.9112(10) 1 calc PR A 1
C32 C 0.45313(14) 0.83412(18) -0.05963(19) 0.0248(5) Uani 0.9112(10) 1 d PDU A 1
H32A H 0.4388 0.7800 -0.0999 0.030 Uiso 0.9112(10) 1 calc PR A 1
C41 C 0.57952(17) 0.6075(2) 0.1094(3) 0.0484(8) Uani 0.9112(10) 1 d PU A 1
H41A H 0.5904 0.5461 0.1009 0.073 Uiso 0.9112(10) 1 calc PR A 1
H41B H 0.5742 0.6168 0.1761 0.073 Uiso 0.9112(10) 1 calc PR A 1
H41C H 0.6229 0.6430 0.1004 0.073 Uiso 0.9112(10) 1 calc PR A 1
C42 C 0.50880(18) 0.61390(19) -0.0632(2) 0.0392(7) Uani 0.9112(10) 1 d PU A 1
H42A H 0.5181 0.5518 -0.0699 0.059 Uiso 0.9112(10) 1 calc PR A 1
H42B H 0.5511 0.6474 -0.0782 0.059 Uiso 0.9112(10) 1 calc PR A 1
H42C H 0.4582 0.6302 -0.1093 0.059 Uiso 0.9112(10) 1 calc PR A 1
C61 C 0.96416(15) 0.87947(19) 0.4927(2) 0.0292(6) Uani 0.8902(14) 1 d PDU B 1
H61A H 0.9748 0.9326 0.5352 0.035 Uiso 0.8902(14) 1 calc PR B 1
C62 C 0.93248(19) 0.8354(2) 0.6468(2) 0.0382(7) Uani 0.8902(14) 1 d PDU B 1
H62A H 0.9162 0.7819 0.6760 0.046 Uiso 0.8902(14) 1 calc PR B 1
C71 C 0.75197(15) 0.64352(19) 0.4364(2) 0.0331(6) Uani 0.8902(14) 1 d PDU B 1
H71A H 0.7113 0.6184 0.4653 0.040 Uiso 0.8902(14) 1 calc PR B 1
C72 C 0.81855(16) 0.62498(19) 0.6155(2) 0.0329(6) Uani 0.8902(14) 1 d PDU B 1
H72A H 0.8699 0.6390 0.6648 0.039 Uiso 0.8902(14) 1 calc PR B 1
C81 C 1.0618(2) 0.5882(2) 0.5295(3) 0.0564(10) Uani 0.8902(14) 1 d PU B 1
H81A H 1.0742 0.5290 0.5548 0.085 Uiso 0.8902(14) 1 calc PR B 1
H81B H 1.1101 0.6230 0.5457 0.085 Uiso 0.8902(14) 1 calc PR B 1
H81C H 1.0391 0.5863 0.4576 0.085 Uiso 0.8902(14) 1 calc PR B 1
C82 C 1.0347(2) 0.6257(3) 0.6819(3) 0.0579(10) Uani 0.8902(14) 1 d PU B 1
H82A H 1.0384 0.5655 0.7054 0.087 Uiso 0.8902(14) 1 calc PR B 1
H82B H 0.9983 0.6580 0.7100 0.087 Uiso 0.8902(14) 1 calc PR B 1
H82C H 1.0868 0.6528 0.7028 0.087 Uiso 0.8902(14) 1 calc PR B 1
C211 C 0.3093(3) 0.5275(2) 0.0952(3) 0.0427(10) Uani 0.9112(10) 1 d PDU A 1
H21B H 0.3159 0.4912 0.0409 0.064 Uiso 0.9112(10) 1 calc PR A 1
H21C H 0.2736 0.4986 0.1272 0.064 Uiso 0.9112(10) 1 calc PR A 1
H21D H 0.3605 0.5364 0.1437 0.064 Uiso 0.9112(10) 1 calc PR A 1
C212 C 0.2555(2) 0.6691(3) 0.1344(3) 0.0405(10) Uani 0.9112(10) 1 d PDU A 1
H21E H 0.2319 0.7241 0.1059 0.061 Uiso 0.9112(10) 1 calc PR A 1
H21F H 0.3037 0.6807 0.1874 0.061 Uiso 0.9112(10) 1 calc PR A 1
H21G H 0.2182 0.6375 0.1616 0.061 Uiso 0.9112(10) 1 calc PR A 1
C221 C 0.2638(2) 0.6053(2) -0.1662(2) 0.0392(9) Uani 0.9112(10) 1 d PDU A 1
H22B H 0.3082 0.5653 -0.1579 0.059 Uiso 0.9112(10) 1 calc PR A 1
H22C H 0.2458 0.6245 -0.2353 0.059 Uiso 0.9112(10) 1 calc PR A 1
H22D H 0.2206 0.5757 -0.1486 0.059 Uiso 0.9112(10) 1 calc PR A 1
C222 C 0.2228(3) 0.7494(3) -0.1108(5) 0.0429(11) Uani 0.9112(10) 1 d PDU A 1
H22E H 0.2414 0.7990 -0.0669 0.064 Uiso 0.9112(10) 1 calc PR A 1
H22F H 0.1787 0.7216 -0.0936 0.064 Uiso 0.9112(10) 1 calc PR A 1
H22G H 0.2055 0.7695 -0.1795 0.064 Uiso 0.9112(10) 1 calc PR A 1
C311 C 0.5377(2) 0.8696(3) 0.1931(3) 0.0430(9) Uani 0.9112(10) 1 d PDU A 1
H31B H 0.5811 0.8583 0.1644 0.065 Uiso 0.9112(10) 1 calc PR A 1
H31C H 0.5303 0.8193 0.2322 0.065 Uiso 0.9112(10) 1 calc PR A 1
H31D H 0.5500 0.9209 0.2360 0.065 Uiso 0.9112(10) 1 calc PR A 1
C312 C 0.3927(2) 0.9028(3) 0.1521(3) 0.0480(9) Uani 0.9112(10) 1 d PDU A 1
H31E H 0.3453 0.9143 0.0977 0.072 Uiso 0.9112(10) 1 calc PR A 1
H31F H 0.4042 0.9532 0.1963 0.072 Uiso 0.9112(10) 1 calc PR A 1
H31G H 0.3840 0.8517 0.1891 0.072 Uiso 0.9112(10) 1 calc PR A 1
C321 C 0.5392(3) 0.8555(3) -0.0553(5) 0.0332(11) Uani 0.9112(10) 1 d PDU A 1
H32B H 0.5736 0.8085 -0.0211 0.050 Uiso 0.9112(10) 1 calc PR A 1
H32C H 0.5547 0.9100 -0.0192 0.050 Uiso 0.9112(10) 1 calc PR A 1
H32D H 0.5439 0.8614 -0.1226 0.050 Uiso 0.9112(10) 1 calc PR A 1
C322 C 0.3964(7) 0.9052(7) -0.1130(6) 0.0342(11) Uani 0.9112(10) 1 d PDU A 1
H32E H 0.3422 0.8878 -0.1179 0.051 Uiso 0.9112(10) 1 calc PR A 1
H32F H 0.4023 0.9137 -0.1795 0.051 Uiso 0.9112(10) 1 calc PR A 1
H32G H 0.4085 0.9596 -0.0756 0.051 Uiso 0.9112(10) 1 calc PR A 1
C611 C 1.0407(3) 0.8565(6) 0.4653(4) 0.0431(14) Uani 0.8902(14) 1 d PDU B 1
H61B H 1.0829 0.8445 0.5258 0.065 Uiso 0.8902(14) 1 calc PR B 1
H61C H 1.0558 0.9054 0.4300 0.065 Uiso 0.8902(14) 1 calc PR B 1
H61D H 1.0316 0.8050 0.4227 0.065 Uiso 0.8902(14) 1 calc PR B 1
C612 C 0.9018(2) 0.9023(3) 0.3980(4) 0.0408(11) Uani 0.8902(14) 1 d PDU B 1
H61E H 0.8529 0.9180 0.4135 0.061 Uiso 0.8902(14) 1 calc PR B 1
H61F H 0.8922 0.8522 0.3534 0.061 Uiso 0.8902(14) 1 calc PR B 1
H61G H 0.9198 0.9515 0.3660 0.061 Uiso 0.8902(14) 1 calc PR B 1
C621 C 1.0112(3) 0.8643(3) 0.7166(3) 0.0594(11) Uani 0.8902(14) 1 d PDU B 1
H62B H 1.0520 0.8219 0.7146 0.089 Uiso 0.8902(14) 1 calc PR B 1
H62C H 1.0066 0.8684 0.7842 0.089 Uiso 0.8902(14) 1 calc PR B 1
H62D H 1.0255 0.9212 0.6957 0.089 Uiso 0.8902(14) 1 calc PR B 1
C622 C 0.8674(3) 0.9023(4) 0.6377(4) 0.0596(14) Uani 0.8902(14) 1 d PDU B 1
H62E H 0.8184 0.8803 0.5927 0.089 Uiso 0.8902(14) 1 calc PR B 1
H62F H 0.8822 0.9566 0.6116 0.089 Uiso 0.8902(14) 1 calc PR B 1
H62G H 0.8599 0.9128 0.7031 0.089 Uiso 0.8902(14) 1 calc PR B 1
C711 C 0.7623(3) 0.5810(3) 0.3577(3) 0.0515(11) Uani 0.8902(14) 1 d PDU B 1
H71B H 0.7811 0.5250 0.3883 0.077 Uiso 0.8902(14) 1 calc PR B 1
H71C H 0.8006 0.6047 0.3263 0.077 Uiso 0.8902(14) 1 calc PR B 1
H71D H 0.7117 0.5728 0.3076 0.077 Uiso 0.8902(14) 1 calc PR B 1
C712 C 0.7215(2) 0.7313(2) 0.3912(5) 0.0470(12) Uani 0.8902(14) 1 d PDU B 1
H71E H 0.7138 0.7698 0.4430 0.070 Uiso 0.8902(14) 1 calc PR B 1
H71F H 0.6712 0.7231 0.3404 0.070 Uiso 0.8902(14) 1 calc PR B 1
H71G H 0.7598 0.7571 0.3611 0.070 Uiso 0.8902(14) 1 calc PR B 1
C721 C 0.8089(3) 0.5274(3) 0.6192(3) 0.0489(12) Uani 0.8902(14) 1 d PDU B 1
H72B H 0.8506 0.4988 0.5975 0.073 Uiso 0.8902(14) 1 calc PR B 1
H72C H 0.7575 0.5106 0.5755 0.073 Uiso 0.8902(14) 1 calc PR B 1
H72D H 0.8125 0.5097 0.6872 0.073 Uiso 0.8902(14) 1 calc PR B 1
C722 C 0.7552(4) 0.6743(5) 0.6494(5) 0.0480(11) Uani 0.8902(14) 1 d PDU B 1
H72E H 0.7648 0.7369 0.6480 0.072 Uiso 0.8902(14) 1 calc PR B 1
H72F H 0.7572 0.6566 0.7169 0.072 Uiso 0.8902(14) 1 calc PR B 1
H72G H 0.7032 0.6608 0.6048 0.072 Uiso 0.8902(14) 1 calc PR B 1
Cr1B Cr 0.4192(2) 0.6966(3) 0.0014(4) 0.02250(14) Uani 0.0888(10) 1 d P A 2
Cr2B Cr 0.9277(2) 0.6991(3) 0.5629(4) 0.02220(15) Uani 0.1098(14) 1 d P B 2
N1B N 0.4188(14) 0.6962(15) -0.1016(16) 0.0321(5) Uani 0.0888(10) 1 d P A 2
N2B N 0.326(5) 0.651(5) -0.013(4) 0.0246(8) Uani 0.0888(10) 1 d P A 2
N3B N 0.434(3) 0.792(3) 0.034(4) 0.0215(6) Uani 0.0888(10) 1 d P A 2
N4B N 0.501(4) 0.634(5) 0.059(4) 0.0317(9) Uani 0.0888(10) 1 d P A 2
N5B N 0.9421(11) 0.6923(12) 0.6679(14) 0.0314(5) Uani 0.1098(14) 1 d P B 2
N6B N 0.950(3) 0.796(3) 0.551(5) 0.0226(8) Uani 0.1098(14) 1 d P B 2
N7B N 0.810(3) 0.658(4) 0.500(4) 0.0248(8) Uani 0.1098(14) 1 d P B 2
N8B N 1.002(2) 0.640(3) 0.545(3) 0.0356(8) Uani 0.1098(14) 1 d P B 2
C21B C 0.3140(19) 0.6270(18) 0.107(2) 0.037(2) Uani 0.0888(10) 1 d PDU A 2
H21H H 0.3678 0.6449 0.1469 0.044 Uiso 0.0888(10) 1 calc PR A 2
C22B C 0.2507(16) 0.6430(17) -0.0672(19) 0.035(2) Uani 0.0888(10) 1 d PDU A 2
H22H H 0.2200 0.6157 -0.0254 0.041 Uiso 0.0888(10) 1 calc PR A 2
C31B C 0.4351(15) 0.843(2) 0.134(2) 0.038(3) Uani 0.0888(10) 1 d PDU A 2
H31H H 0.4210 0.7936 0.1720 0.046 Uiso 0.0888(10) 1 calc PR A 2
C32B C 0.4632(15) 0.878(2) -0.017(2) 0.028(2) Uani 0.0888(10) 1 d PDU A 2
H32H H 0.4800 0.9289 0.0290 0.034 Uiso 0.0888(10) 1 calc PR A 2
C41B C 0.543(2) 0.624(3) 0.169(3) 0.054(5) Uani 0.0888(10) 1 d PU A 2
H41D H 0.5617 0.5642 0.1825 0.081 Uiso 0.0888(10) 1 calc PR A 2
H41E H 0.5056 0.6367 0.2077 0.081 Uiso 0.0888(10) 1 calc PR A 2
H41F H 0.5872 0.6641 0.1884 0.081 Uiso 0.0888(10) 1 calc PR A 2
C42B C 0.5633(18) 0.594(2) 0.017(3) 0.044(4) Uani 0.0888(10) 1 d PU A 2
H42D H 0.5401 0.5824 -0.0542 0.066 Uiso 0.0888(10) 1 calc PR A 2
H42E H 0.5818 0.5392 0.0508 0.066 Uiso 0.0888(10) 1 calc PR A 2
H42F H 0.6076 0.6340 0.0253 0.066 Uiso 0.0888(10) 1 calc PR A 2
C61B C 0.9537(12) 0.8373(17) 0.4413(19) 0.034(2) Uani 0.1098(14) 1 d PDU B 2
H61H H 0.9530 0.7858 0.3978 0.041 Uiso 0.1098(14) 1 calc PR B 2
C62B C 0.9602(13) 0.8829(17) 0.6126(16) 0.042(2) Uani 0.1098(14) 1 d PDU B 2
H62H H 0.9627 0.9325 0.5679 0.050 Uiso 0.1098(14) 1 calc PR B 2
C71B C 0.7899(13) 0.6835(14) 0.3992(17) 0.038(2) Uani 0.1098(14) 1 d PDU B 2
H71H H 0.8379 0.7094 0.3867 0.046 Uiso 0.1098(14) 1 calc PR B 2
C72B C 0.7743(14) 0.6129(15) 0.5529(17) 0.0350(19) Uani 0.1098(14) 1 d PDU B 2
H72H H 0.7192 0.6065 0.5095 0.042 Uiso 0.1098(14) 1 calc PR B 2
C81B C 1.0084(16) 0.6135(19) 0.433(2) 0.051(5) Uani 0.1098(14) 1 d PU B 2
H81D H 1.0166 0.5508 0.4302 0.077 Uiso 0.1098(14) 1 calc PR B 2
H81E H 1.0527 0.6443 0.4195 0.077 Uiso 0.1098(14) 1 calc PR B 2
H81F H 0.9595 0.6297 0.3832 0.077 Uiso 0.1098(14) 1 calc PR B 2
C82B C 1.0746(17) 0.596(2) 0.605(3) 0.056(4) Uani 0.1098(14) 1 d PU B 2
H82D H 1.1211 0.6275 0.5993 0.085 Uiso 0.1098(14) 1 calc PR B 2
H82E H 1.0759 0.5364 0.5822 0.085 Uiso 0.1098(14) 1 calc PR B 2
H82F H 1.0743 0.5956 0.6750 0.085 Uiso 0.1098(14) 1 calc PR B 2
C21C C 0.325(3) 0.530(2) 0.121(4) 0.0427(10) Uani 0.0888(10) 1 d PDU A 2
H21I H 0.3180 0.5130 0.1850 0.064 Uiso 0.0888(10) 1 calc PR A 2
H21J H 0.3782 0.5136 0.1190 0.064 Uiso 0.0888(10) 1 calc PR A 2
H21K H 0.2863 0.4992 0.0679 0.064 Uiso 0.0888(10) 1 calc PR A 2
C21D C 0.268(3) 0.696(2) 0.144(4) 0.034(4) Uani 0.0888(10) 1 d PDU A 2
H21L H 0.2444 0.6697 0.1930 0.051 Uiso 0.0888(10) 1 calc PR A 2
H21M H 0.2260 0.7190 0.0889 0.051 Uiso 0.0888(10) 1 calc PR A 2
H21N H 0.3033 0.7429 0.1758 0.051 Uiso 0.0888(10) 1 calc PR A 2
C22C C 0.263(3) 0.576(2) -0.142(2) 0.037(4) Uani 0.0888(10) 1 d PDU A 2
H22I H 0.2955 0.5282 -0.1063 0.055 Uiso 0.0888(10) 1 calc PR A 2
H22J H 0.2890 0.6033 -0.1867 0.055 Uiso 0.0888(10) 1 calc PR A 2
H22K H 0.2116 0.5530 -0.1799 0.055 Uiso 0.0888(10) 1 calc PR A 2
C22D C 0.218(4) 0.733(3) -0.098(5) 0.036(4) Uani 0.0888(10) 1 d PDU A 2
H22L H 0.2169 0.7668 -0.0390 0.054 Uiso 0.0888(10) 1 calc PR A 2
H22M H 0.1641 0.7284 -0.1419 0.054 Uiso 0.0888(10) 1 calc PR A 2
H22N H 0.2510 0.7633 -0.1328 0.054 Uiso 0.0888(10) 1 calc PR A 2
C31C C 0.5142(18) 0.868(4) 0.207(3) 0.038(4) Uani 0.0888(10) 1 d PDU A 2
H31I H 0.5235 0.9303 0.2010 0.058 Uiso 0.0888(10) 1 calc PR A 2
H31J H 0.5566 0.8350 0.1918 0.058 Uiso 0.0888(10) 1 calc PR A 2
H31K H 0.5130 0.8551 0.2746 0.058 Uiso 0.0888(10) 1 calc PR A 2
C31D C 0.361(2) 0.900(3) 0.123(3) 0.041(4) Uani 0.0888(10) 1 d PDU A 2
H31L H 0.3547 0.9121 0.1880 0.062 Uiso 0.0888(10) 1 calc PR A 2
H31M H 0.3149 0.8686 0.0826 0.062 Uiso 0.0888(10) 1 calc PR A 2
H31N H 0.3673 0.9542 0.0897 0.062 Uiso 0.0888(10) 1 calc PR A 2
C32C C 0.528(3) 0.842(4) -0.059(6) 0.030(4) Uani 0.0888(10) 1 d PDU A 2
H32I H 0.5738 0.8267 -0.0043 0.045 Uiso 0.0888(10) 1 calc PR A 2
H32J H 0.5420 0.8854 -0.1012 0.045 Uiso 0.0888(10) 1 calc PR A 2
H32K H 0.5078 0.7896 -0.0978 0.045 Uiso 0.0888(10) 1 calc PR A 2
C32D C 0.400(6) 0.900(7) -0.113(6) 0.029(4) Uani 0.0888(10) 1 d PDU A 2
H32L H 0.3511 0.9150 -0.0989 0.043 Uiso 0.0888(10) 1 calc PR A 2
H32M H 0.3918 0.8488 -0.1570 0.043 Uiso 0.0888(10) 1 calc PR A 2
H32N H 0.4181 0.9486 -0.1461 0.043 Uiso 0.0888(10) 1 calc PR A 2
C61C C 1.0415(18) 0.858(5) 0.488(4) 0.033(4) Uani 0.1098(14) 1 d PDU B 2
H61I H 1.0639 0.8820 0.4377 0.050 Uiso 0.1098(14) 1 calc PR B 2
H61J H 1.0694 0.8042 0.5147 0.050 Uiso 0.1098(14) 1 calc PR B 2
H61K H 1.0469 0.8999 0.5417 0.050 Uiso 0.1098(14) 1 calc PR B 2
C61D C 0.8814(18) 0.891(3) 0.388(4) 0.034(4) Uani 0.1098(14) 1 d PDU B 2
H61L H 0.8903 0.9176 0.3288 0.052 Uiso 0.1098(14) 1 calc PR B 2
H61M H 0.8725 0.9361 0.4323 0.052 Uiso 0.1098(14) 1 calc PR B 2
H61N H 0.8353 0.8527 0.3683 0.052 Uiso 0.1098(14) 1 calc PR B 2
C62C C 1.0396(15) 0.875(2) 0.6917(18) 0.046(4) Uani 0.1098(14) 1 d PDU B 2
H62I H 1.0589 0.9325 0.7154 0.069 Uiso 0.1098(14) 1 calc PR B 2
H62J H 1.0775 0.8460 0.6631 0.069 Uiso 0.1098(14) 1 calc PR B 2
H62K H 1.0329 0.8399 0.7472 0.069 Uiso 0.1098(14) 1 calc PR B 2
C62D C 0.895(2) 0.900(4) 0.662(3) 0.048(4) Uani 0.1098(14) 1 d PDU B 2
H62L H 0.9045 0.9564 0.6963 0.073 Uiso 0.1098(14) 1 calc PR B 2
H62M H 0.8951 0.8542 0.7101 0.073 Uiso 0.1098(14) 1 calc PR B 2
H62N H 0.8440 0.9014 0.6118 0.073 Uiso 0.1098(14) 1 calc PR B 2
C71C C 0.766(2) 0.6064(19) 0.330(2) 0.039(4) Uani 0.1098(14) 1 d PDU B 2
H71I H 0.8033 0.5588 0.3531 0.058 Uiso 0.1098(14) 1 calc PR B 2
H71J H 0.7658 0.6234 0.2632 0.058 Uiso 0.1098(14) 1 calc PR B 2
H71K H 0.7130 0.5873 0.3299 0.058 Uiso 0.1098(14) 1 calc PR B 2
C71D C 0.732(2) 0.757(2) 0.398(4) 0.041(4) Uani 0.1098(14) 1 d PDU B 2
H71L H 0.7557 0.7985 0.4507 0.062 Uiso 0.1098(14) 1 calc PR B 2
H71M H 0.6836 0.7337 0.4075 0.062 Uiso 0.1098(14) 1 calc PR B 2
H71N H 0.7203 0.7871 0.3336 0.062 Uiso 0.1098(14) 1 calc PR B 2
C72C C 0.798(3) 0.5214(19) 0.591(3) 0.039(4) Uani 0.1098(14) 1 d PDU B 2
H72I H 0.8083 0.4862 0.5381 0.058 Uiso 0.1098(14) 1 calc PR B 2
H72J H 0.7556 0.4950 0.6132 0.058 Uiso 0.1098(14) 1 calc PR B 2
H72K H 0.8460 0.5242 0.6469 0.058 Uiso 0.1098(14) 1 calc PR B 2
C72D C 0.766(4) 0.666(4) 0.640(4) 0.040(4) Uani 0.1098(14) 1 d PDU B 2
H72L H 0.7286 0.7135 0.6163 0.059 Uiso 0.1098(14) 1 calc PR B 2
H72M H 0.8176 0.6910 0.6753 0.059 Uiso 0.1098(14) 1 calc PR B 2
H72N H 0.7476 0.6292 0.6854 0.059 Uiso 0.1098(14) 1 calc PR B 2

loop_
_atom_site_aniso_label
_atom_site_aniso_U_11
_atom_site_aniso_U_22
_atom_site_aniso_U_33
_atom_site_aniso_U_23
_atom_site_aniso_U_13
_atom_site_aniso_U_12
Cr1 0.0175(2) 0.0283(2) 0.0199(3) 0.00167(19) 0.00233(18) -0.00169(16)
Cr2 0.0168(2) 0.0265(2) 0.0232(3) -0.0025(2) 0.0054(2) -0.00072(16)
N1 0.0292(12) 0.0423(14) 0.0220(11) 0.0030(10) 0.0029(9) -0.0079(10)
N2 0.0217(10) 0.0349(19) 0.016(2) -0.0008(17) 0.0030(18) -0.0043(12)
N3 0.0221(15) 0.0232(18) 0.0182(11) -0.0037(13) 0.0041(10) -0.0055(11)
N4 0.0258(15) 0.0325(12) 0.036(3) 0.0002(19) 0.0074(16) 0.0027(11)
N5 0.0278(12) 0.0422(14) 0.0272(12) -0.0094(10) 0.0125(10) -0.0057(10)
N6 0.021(2) 0.021(2) 0.0263(12) -0.0017(16) 0.0067(15) 0.0034(12)
N7 0.015(2) 0.0347(13) 0.021(2) -0.0001(16) -0.0005(15) 0.0001(17)
N8 0.0230(12) 0.0297(18) 0.050(2) 0.0058(15) 0.0029(18) 0.0054(12)
C21 0.0232(14) 0.0483(16) 0.0263(14) 0.0015(12) 0.0035(12) -0.0097(12)
C22 0.0197(12) 0.0446(16) 0.0232(13) 0.0025(11) 0.0015(10) -0.0057(11)
C31 0.0423(16) 0.0324(15) 0.0285(14) -0.0072(12) 0.0119(12) -0.0072(12)
C32 0.0264(13) 0.0268(13) 0.0208(13) -0.0023(11) 0.0061(10) -0.0035(10)
C41 0.0296(16) 0.052(2) 0.057(2) 0.0080(17) 0.0026(15) 0.0094(14)
C42 0.0392(16) 0.0354(16) 0.0449(18) -0.0052(13) 0.0147(14) 0.0041(13)
C61 0.0292(14) 0.0307(14) 0.0293(15) 0.0010(12) 0.0109(12) -0.0022(11)
C62 0.0586(19) 0.0334(15) 0.0296(15) -0.0033(13) 0.0239(14) -0.0071(14)
C71 0.0206(13) 0.0506(17) 0.0267(14) 0.0007(12) 0.0047(12) -0.0084(12)
C72 0.0241(14) 0.0486(16) 0.0251(14) 0.0019(12) 0.0057(11) -0.0067(12)
C81 0.0335(18) 0.054(2) 0.083(3) -0.006(2) 0.0175(19) 0.0120(16)
C82 0.0385(19) 0.065(2) 0.058(2) 0.0152(19) -0.0068(16) 0.0071(17)
C211 0.038(2) 0.0459(16) 0.039(3) 0.0074(15) 0.0023(17) -0.0099(14)
C212 0.0307(19) 0.059(2) 0.0338(19) -0.0004(19) 0.0125(16) -0.0081(16)
C221 0.0352(16) 0.052(2) 0.0264(17) -0.0020(14) 0.0023(14) -0.0084(17)
C222 0.0277(17) 0.055(2) 0.044(2) 0.0222(17) 0.0055(16) 0.0021(18)
C311 0.042(2) 0.055(2) 0.0292(17) -0.0128(16) 0.0046(15) -0.0121(19)
C312 0.048(2) 0.055(2) 0.042(2) -0.0171(17) 0.0151(16) 0.0061(19)
C321 0.027(2) 0.037(3) 0.0377(19) 0.0002(18) 0.0125(19) -0.0080(15)
C322 0.036(2) 0.034(2) 0.0300(15) 0.0029(14) 0.0040(15) 0.0002(18)
C611 0.0310(16) 0.050(2) 0.055(3) 0.005(3) 0.0217(17) -0.0042(14)
C612 0.031(2) 0.043(2) 0.045(2) 0.0143(18) 0.0048(19) -0.0062(17)
C621 0.087(3) 0.061(2) 0.0264(18) -0.0085(16) 0.0106(18) -0.038(2)
C622 0.086(3) 0.0443(19) 0.068(3) -0.005(2) 0.054(3) 0.009(3)
C711 0.0350(18) 0.079(3) 0.038(2) -0.020(2) 0.0059(18) -0.015(2)
C712 0.0277(19) 0.058(3) 0.048(2) 0.017(2) -0.0012(17) -0.0064(17)
C721 0.049(3) 0.052(2) 0.042(3) 0.0086(18) 0.006(2) -0.0122(17)
C722 0.035(3) 0.078(3) 0.038(2) -0.0034(18) 0.0208(17) 0.003(2)
Cr1B 0.0175(2) 0.0283(2) 0.0199(3) 0.00167(19) 0.00233(18) -0.00169(16)
Cr2B 0.0168(2) 0.0265(2) 0.0232(3) -0.0025(2) 0.0054(2) -0.00072(16)
N1B 0.0292(12) 0.0423(14) 0.0220(11) 0.0030(10) 0.0029(9) -0.0079(10)
N2B 0.0217(10) 0.0349(19) 0.016(2) -0.0008(17) 0.0030(18) -0.0043(12)
N3B 0.0221(15) 0.0232(18) 0.0182(11) -0.0037(13) 0.0041(10) -0.0055(11)
N4B 0.0258(15) 0.0325(12) 0.036(3) 0.0002(19) 0.0074(16) 0.0027(11)
N5B 0.0278(12) 0.0422(14) 0.0272(12) -0.0094(10) 0.0125(10) -0.0057(10)
N6B 0.021(2) 0.021(2) 0.0263(12) -0.0017(16) 0.0067(15) 0.0034(12)
N7B 0.015(2) 0.0347(13) 0.021(2) -0.0001(16) -0.0005(15) 0.0001(17)
N8B 0.0230(12) 0.0297(18) 0.050(2) 0.0058(15) 0.0029(18) 0.0054(12)
C21B 0.029(4) 0.051(4) 0.031(4) 0.002(4) 0.007(4) -0.009(4)
C22B 0.025(4) 0.048(4) 0.027(4) 0.001(4) 0.002(4) -0.006(4)
C31B 0.043(4) 0.042(4) 0.031(4) -0.013(4) 0.014(4) -0.004(4)
C32B 0.028(4) 0.031(4) 0.026(4) 0.000(4) 0.007(4) -0.003(4)
C41B 0.038(9) 0.057(9) 0.059(10) 0.011(9) -0.002(9) 0.006(9)
C42B 0.035(7) 0.043(7) 0.054(7) 0.003(7) 0.011(7) 0.008(7)
C61B 0.030(4) 0.037(4) 0.036(4) 0.004(4) 0.012(4) -0.003(4)
C62B 0.062(4) 0.040(4) 0.028(4) -0.004(4) 0.021(4) -0.013(4)
C71B 0.025(4) 0.052(4) 0.035(4) 0.002(4) 0.003(4) -0.008(4)
C72B 0.026(3) 0.050(3) 0.028(3) 0.003(3) 0.006(3) -0.009(3)
C81B 0.031(8) 0.053(9) 0.071(9) -0.006(8) 0.017(8) 0.008(8)
C82B 0.040(7) 0.061(7) 0.065(7) 0.005(7) 0.008(7) 0.012(6)
C21C 0.038(2) 0.0459(16) 0.039(3) 0.0074(15) 0.0023(17) -0.0099(14)
C21D 0.027(7) 0.055(8) 0.028(7) -0.003(7) 0.021(6) -0.014(7)
C22C 0.030(7) 0.052(8) 0.025(7) -0.003(7) 0.002(7) -0.007(7)
C22D 0.026(6) 0.049(6) 0.030(6) 0.008(6) 0.002(6) -0.004(6)
C31C 0.042(6) 0.043(6) 0.031(6) -0.013(6) 0.012(6) -0.008(6)
C31D 0.046(8) 0.048(7) 0.033(7) -0.021(7) 0.017(7) 0.004(7)
C32C 0.031(6) 0.032(6) 0.026(6) 0.000(6) 0.007(6) -0.006(6)
C32D 0.030(6) 0.030(6) 0.025(6) -0.002(6) 0.008(6) -0.003(6)
C61C 0.033(6) 0.037(6) 0.037(6) 0.004(6) 0.022(5) -0.006(5)
C61D 0.031(8) 0.036(7) 0.035(7) 0.020(7) 0.008(7) -0.005(7)
C62C 0.067(7) 0.052(7) 0.022(7) -0.001(7) 0.017(6) -0.029(7)
C62D 0.068(6) 0.040(6) 0.042(6) -0.003(6) 0.024(6) -0.005(6)
C71C 0.025(6) 0.059(6) 0.031(6) -0.003(6) 0.006(6) -0.010(6)
C71D 0.022(7) 0.051(8) 0.044(7) 0.003(7) -0.001(7) -0.001(7)
C72C 0.034(6) 0.048(6) 0.029(6) 0.007(6) 0.003(6) -0.010(6)
C72D 0.028(6) 0.059(6) 0.031(6) 0.003(6) 0.007(6) -0.004(6)

loop_
_atom_type_symbol
_atom_type_description
_atom_type_scat_dispersion_real
_atom_type_scat_dispersion_imag
_atom_type_scat_source
C C 0.0033 0.0016 'International Tables Vol C Tables 4.2.6.8 and 6.1.1.4'
H H 0.0000 0.0000 'International Tables Vol C Tables 4.2.6.8 and 6.1.1.4'
N N 0.0061 0.0033 'International Tables Vol C Tables 4.2.6.8 and 6.1.1.4'
O O 0.0106 0.0060 'International Tables Vol C Tables 4.2.6.8 and 6.1.1.4'
Cr Cr 0.3209 0.6236 'International Tables Vol C Tables 4.2.6.8 and 6.1.1.4'

loop_
_geom_angle_atom_site_label_1
_geom_angle_atom_site_label_2
_geom_angle_atom_site_label_3
_geom_angle
N1 Cr1 N2 105.04(16)
N1 Cr1 N4 102.92(16)
N2 Cr1 N4 116.6(2)
N1 Cr1 N3 105.16(14)
N2 Cr1 N3 115.3(2)
N4 Cr1 N3 110.2(2)
N5 Cr2 N7 106.09(17)
N5 Cr2 N8 103.52(15)
N7 Cr2 N8 115.38(19)
N5 Cr2 N6 103.2(2)
N7 Cr2 N6 114.9(2)
N8 Cr2 N6 112.1(2)
C21 N2 C22 115.0(4)
C21 N2 Cr1 129.2(3)
C22 N2 Cr1 115.7(4)
C31 N3 C32 116.0(2)
C31 N3 Cr1 128.8(3)
C32 N3 Cr1 114.5(2)
C41 N4 C42 112.4(3)
C41 N4 Cr1 126.0(3)
C42 N4 Cr1 120.5(4)
C61 N6 C62 116.5(4)
C61 N6 Cr2 128.1(4)
C62 N6 Cr2 115.2(4)
C72 N7 C71 113.8(4)
C72 N7 Cr2 117.2(2)
C71 N7 Cr2 129.0(4)
C81 N8 C82 111.6(3)
C81 N8 Cr2 127.1(3)
C82 N8 Cr2 119.6(3)
N2 C21 C211 111.2(4)
N2 C21 C212 112.3(3)
C211 C21 C212 111.0(3)
N2 C21 H21A 107.3
C211 C21 H21A 107.3
C212 C21 H21A 107.3
N2 C22 C221 113.1(3)
N2 C22 C222 112.3(4)
C221 C22 C222 111.5(3)
N2 C22 H22A 106.5
C221 C22 H22A 106.5
C222 C22 H22A 106.5
N3 C31 C312 110.8(3)
N3 C31 C311 111.8(3)
C312 C31 C311 111.0(3)
N3 C31 H31A 107.7
C312 C31 H31A 107.7
C311 C31 H31A 107.7
N3 C32 C322 112.4(6)
N3 C32 C321 111.6(3)
C322 C32 C321 111.8(6)
N3 C32 H32A 106.9
C322 C32 H32A 106.9
C321 C32 H32A 106.9
N6 C61 C612 112.4(3)
N6 C61 C611 113.1(4)
C612 C61 C611 107.8(3)
N6 C61 H61A 107.8
C612 C61 H61A 107.8
C611 C61 H61A 107.8
N6 C62 C622 110.2(3)
N6 C62 C621 112.3(3)
C622 C62 C621 112.9(3)
N6 C62 H62A 107.0
C622 C62 H62A 107.0
C621 C62 H62A 107.0
N7 C71 C711 112.4(3)
N7 C71 C712 110.8(3)
C711 C71 C712 111.0(3)
N7 C71 H71A 107.5
C711 C71 H71A 107.5
C712 C71 H71A 107.5
N7 C72 C721 112.0(4)
N7 C72 C722 113.2(4)
C721 C72 C722 112.4(5)
N7 C72 H72A 106.2
C721 C72 H72A 106.2
C722 C72 H72A 106.2
N1B Cr1B N3B 105(2)
N1B Cr1B N4B 103.7(19)
N3B Cr1B N4B 110(3)
N1B Cr1B N2B 98(2)
N3B Cr1B N2B 119(3)
N4B Cr1B N2B 118(3)
N5B Cr2B N6B 102(2)
N5B Cr2B N8B 101.6(14)
N6B Cr2B N8B 105(2)
N5B Cr2B N7B 106.2(16)
N6B Cr2B N7B 120(2)
N8B Cr2B N7B 120(2)
C22B N2B Cr1B 149(5)
C22B N2B C21B 99(5)
Cr1B N2B C21B 109(3)
Cr1B N3B C31B 133(3)
Cr1B N3B C32B 133(3)
C31B N3B C32B 93(3)
C41B N4B C42B 99(4)
C41B N4B Cr1B 129(4)
C42B N4B Cr1B 130(4)
Cr2B N6B C62B 138(4)
Cr2B N6B C61B 122(4)
C62B N6B C61B 99(3)
C72B N7B C71B 134(4)
C72B N7B Cr2B 120(3)
C71B N7B Cr2B 106(3)
C82B N8B C81B 99(3)
C82B N8B Cr2B 138(3)
C81B N8B Cr2B 123(2)
C21C C21B C21D 135(4)
C21C C21B N2B 107(4)
C21D C21B N2B 114(4)
C21C C21B H21H 97.5
C21D C21B H21H 97.5
N2B C21B H21H 97.5
N2B C22B C22D 108(5)
N2B C22B C22C 98(3)
C22D C22B C22C 123(4)
N2B C22B H22H 108.8
C22D C22B H22H 108.8
C22C C22B H22H 108.8
C31C C31B C31D 121(3)
C31C C31B N3B 120(3)
C31D C31B N3B 112(3)
C31C C31B H31H 98.8
C31D C31B H31H 98.8
N3B C31B H31H 98.8
C32D C32B C32C 100(6)
C32D C32B N3B 108(6)
C32C C32B N3B 103(4)
C32D C32B H32H 114.6
C32C C32B H32H 114.6
N3B C32B H32H 114.6
N4B C41B H41D 109.5
N4B C41B H41E 109.5
H41D C41B H41E 109.5
N4B C41B H41F 109.5
H41D C41B H41F 109.5
H41E C41B H41F 109.5
N4B C42B H42D 109.5
N4B C42B H42E 109.5
H42D C42B H42E 109.5
N4B C42B H42F 109.5
H42D C42B H42F 109.5
H42E C42B H42F 109.5
C61D C61B C61C 135(4)
C61D C61B N6B 114(3)
C61C C61B N6B 89(3)
C61D C61B H61H 105.1
C61C C61B H61H 105.1
N6B C61B H61H 105.1
C62D C62B C62C 110(2)
C62D C62B N6B 115(3)
C62C C62B N6B 105(3)
C62D C62B H62H 109.0
C62C C62B H62H 109.0
N6B C62B H62H 109.0
N7B C71B C71C 112(3)
N7B C71B C71D 102(3)
C71C C71B C71D 121(3)
N7B C71B H71H 107.4
C71C C71B H71H 107.4
C71D C71B H71H 107.4
N7B C72B C72D 110(4)
N7B C72B C72C 124(3)
C72D C72B C72C 107(4)
N7B C72B H72H 104.5
C72D C72B H72H 104.5
C72C C72B H72H 104.5
N8B C81B H81D 109.5
N8B C81B H81E 109.5
H81D C81B H81E 109.5
N8B C81B H81F 109.5
H81D C81B H81F 109.5
H81E C81B H81F 109.5
N8B C82B H82D 109.5
N8B C82B H82E 109.5
H82D C82B H82E 109.5
N8B C82B H82F 109.5
H82D C82B H82F 109.5
H82E C82B H82F 109.5
C21B C21C H21I 109.5
C21B C21C H21J 109.5
H21I C21C H21J 109.5
C21B C21C H21K 109.5
H21I C21C H21K 109.5
H21J C21C H21K 109.5
C21B C21D H21L 109.5
C21B C21D H21M 109.5
H21L C21D H21M 109.5
C21B C21D H21N 109.5
H21L C21D H21N 109.5
H21M C21D H21N 109.5
C22B C22C H22I 109.5
C22B C22C H22J 109.5
H22I C22C H22J 109.5
C22B C22C H22K 109.5
H22I C22C H22K 109.5
H22J C22C H22K 109.5
C22B C22D H22L 109.5
C22B C22D H22M 109.5
H22L C22D H22M 109.5
C22B C22D H22N 109.5
H22L C22D H22N 109.5
H22M C22D H22N 109.5
C31B C31C H31I 109.5
C31B C31C H31J 109.5
H31I C31C H31J 109.5
C31B C31C H31K 109.5
H31I C31C H31K 109.5
H31J C31C H31K 109.5
C31B C31D H31L 109.5
C31B C31D H31M 109.5
H31L C31D H31M 109.5
C31B C31D H31N 109.5
H31L C31D H31N 109.5
H31M C31D H31N 109.5
C32B C32C H32I 109.5
C32B C32C H32J 109.5
H32I C32C H32J 109.5
C32B C32C H32K 109.5
H32I C32C H32K 109.5
H32J C32C H32K 109.5
C32B C32D H32L 109.5
C32B C32D H32M 109.5
H32L C32D H32M 109.5
C32B C32D H32N 109.5
H32L C32D H32N 109.5
H32M C32D H32N 109.5
C61B C61C H61I 109.5
C61B C61C H61J 109.5
H61I C61C H61J 109.5
C61B C61C H61K 109.5
H61I C61C H61K 109.5
H61J C61C H61K 109.5
C61B C61D H61L 109.5
C61B C61D H61M 109.5
H61L C61D H61M 109.5
C61B C61D H61N 109.5
H61L C61D H61N 109.5
H61M C61D H61N 109.5
C62B C62C H62I 109.5
C62B C62C H62J 109.5
H62I C62C H62J 109.5
C62B C62C H62K 109.5
H62I C62C H62K 109.5
H62J C62C H62K 109.5
C62B C62D H62L 109.5
C62B C62D H62M 109.5
H62L C62D H62M 109.5
C62B C62D H62N 109.5
H62L C62D H62N 109.5
H62M C62D H62N 109.5
C71B C71C H71I 109.5
C71B C71C H71J 109.5
H71I C71C H71J 109.5
C71B C71C H71K 109.5
H71I C71C H71K 109.5
H71J C71C H71K 109.5
C71B C71D H71L 109.5
C71B C71D H71M 109.5
H71L C71D H71M 109.5
C71B C71D H71N 109.5
H71L C71D H71N 109.5
H71M C71D H71N 109.5
C72B C72C H72I 109.5
C72B C72C H72J 109.5
H72I C72C H72J 109.5
C72B C72C H72K 109.5
H72I C72C H72K 109.5
H72J C72C H72K 109.5
C72B C72D H72L 109.5
C72B C72D H72M 109.5
H72L C72D H72M 109.5
C72B C72D H72N 109.5
H72L C72D H72N 109.5
H72M C72D H72N 109.5

loop_
_geom_bond_atom_site_label_1
_geom_bond_atom_site_label_2
_geom_bond_distance
Cr1 N1 1.544(2)
Cr1 N2 1.840(6)
Cr1 N4 1.845(5)
Cr1 N3 1.848(2)
Cr2 N5 1.542(2)
Cr2 N7 1.822(5)
Cr2 N8 1.840(3)
Cr2 N6 1.857(5)
N2 C21 1.459(7)
N2 C22 1.495(5)
N3 C31 1.458(4)
N3 C32 1.470(4)
N4 C41 1.443(6)
N4 C42 1.448(4)
N6 C61 1.444(6)
N6 C62 1.477(7)
N7 C72 1.477(6)
N7 C71 1.487(4)
N8 C81 1.450(5)
N8 C82 1.451(5)
C21 C211 1.517(4)
C21 C212 1.520(5)
C21 H21A 1.0000
C22 C221 1.528(4)
C22 C222 1.528(5)
C22 H22A 1.0000
C31 C312 1.528(4)
C31 C311 1.530(4)
C31 H31A 1.0000
C32 C322 1.532(7)
C32 C321 1.544(4)
C32 H32A 1.0000
C41 H41A 0.9800
C41 H41B 0.9800
C41 H41C 0.9800
C42 H42A 0.9800
C42 H42B 0.9800
C42 H42C 0.9800
C61 C612 1.514(5)
C61 C611 1.551(6)
C61 H61A 1.0000
C62 C622 1.523(5)
C62 C621 1.529(5)
C62 H62A 1.0000
C71 C711 1.517(4)
C71 C712 1.526(5)
C71 H71A 1.0000
C72 C721 1.515(5)
C72 C722 1.537(5)
C72 H72A 1.0000
C81 H81A 0.9800
C81 H81B 0.9800
C81 H81C 0.9800
C82 H82A 0.9800
C82 H82B 0.9800
C82 H82C 0.9800
C211 H21B 0.9800
C211 H21C 0.9800
C211 H21D 0.9800
C212 H21E 0.9800
C212 H21F 0.9800
C212 H21G 0.9800
C221 H22B 0.9800
C221 H22C 0.9800
C221 H22D 0.9800
C222 H22E 0.9800
C222 H22F 0.9800
C222 H22G 0.9800
C311 H31B 0.9800
C311 H31C 0.9800
C311 H31D 0.9800
C312 H31E 0.9800
C312 H31F 0.9800
C312 H31G 0.9800
C321 H32B 0.9800
C321 H32C 0.9800
C321 H32D 0.9800
C322 H32E 0.9800
C322 H32F 0.9800
C322 H32G 0.9800
C611 H61B 0.9800
C611 H61C 0.9800
C611 H61D 0.9800
C612 H61E 0.9800
C612 H61F 0.9800
C612 H61G 0.9800
C621 H62B 0.9800
C621 H62C 0.9800
C621 H62D 0.9800
C622 H62E 0.9800
C622 H62F 0.9800
C622 H62G 0.9800
C711 H71B 0.9800
C711 H71C 0.9800
C711 H71D 0.9800
C712 H71E 0.9800
C712 H71F 0.9800
C712 H71G 0.9800
C721 H72B 0.9800
C721 H72C 0.9800
C721 H72D 0.9800
C722 H72E 0.9800
C722 H72F 0.9800
C722 H72G 0.9800
Cr1B N1B 1.45(2)
Cr1B N3B 1.54(4)
Cr1B N4B 1.74(7)
Cr1B N2B 1.75(8)
Cr2B N5B 1.432(19)
Cr2B N6B 1.56(5)
Cr2B N8B 1.68(4)
Cr2B N7B 2.12(5)
N2B C22B 1.34(8)
N2B C21B 1.80(7)
N3B C31B 1.60(5)
N3B C32B 1.66(5)
N4B C41B 1.52(7)
N4B C42B 1.53(6)
N6B C62B 1.58(6)
N6B C61B 1.70(6)
N7B C72B 1.31(6)
N7B C71B 1.42(5)
N8B C82B 1.49(4)
N8B C81B 1.66(5)
C21B C21C 1.520(16)
C21B C21D 1.523(16)
C21B H21H 1.0000
C22B C22D 1.525(16)
C22B C22C 1.531(15)
C22B H22H 1.0000
C31B C31C 1.534(16)
C31B C31D 1.543(15)
C31B H31H 1.0000
C32B C32D 1.532(16)
C32B C32C 1.532(16)
C32B H32H 1.0000
C41B H41D 0.9800
C41B H41E 0.9800
C41B H41F 0.9800
C42B H42D 0.9800
C42B H42E 0.9800
C42B H42F 0.9800
C61B C61D 1.529(15)
C61B C61C 1.540(16)
C61B H61H 1.0000
C62B C62D 1.530(16)
C62B C62C 1.534(15)
C62B H62H 1.0000
C71B C71C 1.517(15)
C71B C71D 1.525(15)
C71B H71H 1.0000
C72B C72D 1.519(16)
C72B C72C 1.526(15)
C72B H72H 1.0000
C81B H81D 0.9800
C81B H81E 0.9800
C81B H81F 0.9800
C82B H82D 0.9800
C82B H82E 0.9800
C82B H82F 0.9800
C21C H21I 0.9800
C21C H21J 0.9800
C21C H21K 0.9800
C21D H21L 0.9800
C21D H21M 0.9800
C21D H21N 0.9800
C22C H22I 0.9800
C22C H22J 0.9800
C22C H22K 0.9800
C22D H22L 0.9800
C22D H22M 0.9800
C22D H22N 0.9800
C31C H31I 0.9800
C31C H31J 0.9800
C31C H31K 0.9800
C31D H31L 0.9800
C31D H31M 0.9800
C31D H31N 0.9800
C32C H32I 0.9800
C32C H32J 0.9800
C32C H32K 0.9800
C32D H32L 0.9800
C32D H32M 0.9800
C32D H32N 0.9800
C61C H61I 0.9800
C61C H61J 0.9800
C61C H61K 0.9800
C61D H61L 0.9800
C61D H61M 0.9800
C61D H61N 0.9800
C62C H62I 0.9800
C62C H62J 0.9800
C62C H62K 0.9800
C62D H62L 0.9800
C62D H62M 0.9800
C62D H62N 0.9800
C71C H71I 0.9800
C71C H71J 0.9800
C71C H71K 0.9800
C71D H71L 0.9800
C71D H71M 0.9800
C71D H71N 0.9800
C72C H72I 0.9800
C72C H72J 0.9800
C72C H72K 0.9800
C72D H72L 0.9800
C72D H72M 0.9800
C72D H72N 0.9800

loop_
_geom_torsion_atom_site_label_1
_geom_torsion_atom_site_label_2
_geom_torsion_atom_site_label_3
_geom_torsion_atom_site_label_4
_geom_torsion
N1 Cr1 N2 C21 -11.5(5)
N4 Cr1 N2 C21 101.7(4)
N3 Cr1 N2 C21 -126.7(5)
N1 Cr1 N2 C22 163.5(3)
N4 Cr1 N2 C22 -83.3(4)
N3 Cr1 N2 C22 48.2(4)
N1 Cr1 N3 C31 -4.1(3)
N2 Cr1 N3 C31 111.1(3)
N4 Cr1 N3 C31 -114.4(3)
N1 Cr1 N3 C32 165.6(2)
N2 Cr1 N3 C32 -79.2(3)
N4 Cr1 N3 C32 55.4(3)
N1 Cr1 N4 C41 -20.5(5)
N2 Cr1 N4 C41 -134.8(4)
N3 Cr1 N4 C41 91.3(4)
N1 Cr1 N4 C42 172.3(4)
N2 Cr1 N4 C42 57.9(5)
N3 Cr1 N4 C42 -76.0(4)
N5 Cr2 N6 C61 -13.0(4)
N7 Cr2 N6 C61 -128.0(4)
N8 Cr2 N6 C61 97.7(4)
N5 Cr2 N6 C62 172.1(3)
N7 Cr2 N6 C62 57.2(4)
N8 Cr2 N6 C62 -77.1(3)
N5 Cr2 N7 C72 162.4(3)
N8 Cr2 N7 C72 48.5(5)
N6 Cr2 N7 C72 -84.3(4)
N5 Cr2 N7 C71 -15.8(5)
N8 Cr2 N7 C71 -129.8(4)
N6 Cr2 N7 C71 97.5(5)
N5 Cr2 N8 C81 5.5(4)
N7 Cr2 N8 C81 120.9(4)
N6 Cr2 N8 C81 -105.1(4)
N5 Cr2 N8 C82 168.7(3)
N7 Cr2 N8 C82 -75.8(4)
N6 Cr2 N8 C82 58.2(4)
C22 N2 C21 C211 122.8(4)
Cr1 N2 C21 C211 -62.2(5)
C22 N2 C21 C212 -112.0(4)
Cr1 N2 C21 C212 63.0(6)
C21 N2 C22 C221 -62.9(5)
Cr1 N2 C22 C221 121.4(3)
C21 N2 C22 C222 64.4(5)
Cr1 N2 C22 C222 -111.3(4)
C32 N3 C31 C312 125.1(3)
Cr1 N3 C31 C312 -65.3(4)
C32 N3 C31 C311 -110.5(3)
Cr1 N3 C31 C311 59.1(4)
C31 N3 C32 C322 -62.4(6)
Cr1 N3 C32 C322 126.5(5)
C31 N3 C32 C321 64.1(4)
Cr1 N3 C32 C321 -107.0(3)
C62 N6 C61 C612 -116.7(4)
Cr2 N6 C61 C612 68.5(4)
C62 N6 C61 C611 120.8(4)
Cr2 N6 C61 C611 -54.0(5)
C61 N6 C62 C622 65.6(5)
Cr2 N6 C62 C622 -119.0(3)
C61 N6 C62 C621 -61.2(4)
Cr2 N6 C62 C621 114.2(4)
C72 N7 C71 C711 -117.1(4)
Cr2 N7 C71 C711 61.1(6)
C72 N7 C71 C712 118.0(4)
Cr2 N7 C71 C712 -63.7(6)
C71 N7 C72 C721 68.0(5)
Cr2 N7 C72 C721 -110.5(4)
C71 N7 C72 C722 -60.3(6)
Cr2 N7 C72 C722 121.2(4)
N1B Cr1B N2B C22B -35(10)
N3B Cr1B N2B C22B 77(9)
N4B Cr1B N2B C22B -146(9)
N1B Cr1B N2B C21B 171(3)
N3B Cr1B N2B C21B -77(5)
N4B Cr1B N2B C21B 61(5)
N1B Cr1B N3B C31B 175(4)
N4B Cr1B N3B C31B -74(5)
N2B Cr1B N3B C31B 66(5)
N1B Cr1B N3B C32B -13(5)
N4B Cr1B N3B C32B 97(4)
N2B Cr1B N3B C32B -122(4)
N1B Cr1B N4B C41B 167(5)
N3B Cr1B N4B C41B 55(6)
N2B Cr1B N4B C41B -86(6)
N1B Cr1B N4B C42B 5(6)
N3B Cr1B N4B C42B -107(6)
N2B Cr1B N4B C42B 112(6)
N5B Cr2B N6B C62B -20(5)
N8B Cr2B N6B C62B -126(5)
N7B Cr2B N6B C62B 96(5)
N5B Cr2B N6B C61B 173(3)
N8B Cr2B N6B C61B 68(4)
N7B Cr2B N6B C61B -70(4)
N5B Cr2B N7B C72B -18(5)
N6B Cr2B N7B C72B -132(4)
N8B Cr2B N7B C72B 96(4)
N5B Cr2B N7B C71B 167(3)
N6B Cr2B N7B C71B 53(4)
N8B Cr2B N7B C71B -79(4)
N5B Cr2B N8B C82B -7(5)
N6B Cr2B N8B C82B 98(5)
N7B Cr2B N8B C82B -124(4)
N5B Cr2B N8B C81B 171(3)
N6B Cr2B N8B C81B -83(4)
N7B Cr2B N8B C81B 55(4)
C22B N2B C21B C21C 91(5)
Cr1B N2B C21B C21C -103(4)
C22B N2B C21B C21D -68(5)
Cr1B N2B C21B C21D 99(4)
Cr1B N2B C22B C22D -48(10)
C21B N2B C22B C22D 107(4)
Cr1B N2B C22B C22C 80(9)
C21B N2B C22B C22C -125(3)
Cr1B N3B C31B C31C 103(5)
C32B N3B C31B C31C -71(4)
Cr1B N3B C31B C31D -106(5)
C32B N3B C31B C31D 80(4)
Cr1B N3B C32B C32D 65(7)
C31B N3B C32B C32D -121(6)
Cr1B N3B C32B C32C -40(6)
C31B N3B C32B C32C 134(4)
Cr2B N6B C61B C61D 100(4)
C62B N6B C61B C61D -70(4)
Cr2B N6B C61B C61C -120(4)
C62B N6B C61B C61C 69(4)
Cr2B N6B C62B C62D -43(6)
C61B N6B C62B C62D 125(3)
Cr2B N6B C62B C62C 77(5)
C61B N6B C62B C62C -115(2)
C72B N7B C71B C71C -53(7)
Cr2B N7B C71B C71C 121(3)
C72B N7B C71B C71D 76(7)
Cr2B N7B C71B C71D -109(3)
C71B N7B C72B C72D -123(6)
Cr2B N7B C72B C72D 63(5)
C71B N7B C72B C72C 108(6)
Cr2B N7B C72B C72C -66(5)
